data_1560458
loop_
_publ_author_name
'Xiao, Ying-Hui'
'Huang, Jing'
'Deng, Zhao-Peng'
'Huo, Li-Hua'
'Gao, Shan'

_publ_section_title
;
 Syntheses and characterizations of multinuclear, chain and layer
 silver(I) complexes assembled from bispyridine analogues of
 pyridinyl-hexahydropyrimidine
;
_journal_name_full 'Journal of Solid State Chemistry'
_journal_page_first 255
_journal_page_last 265
_journal_paper_doi 10.1016/j.jssc.2017.04.033
_journal_volume 251
_journal_year 2017
_chemical_formula_moiety 'C20 H29 Ag2 Cl N7 O4, C11 H16 Ag N4, 2(Cl O4)'
_chemical_formula_sum 'C31 H45 Ag3 Cl3 N11 O12'
_chemical_formula_weight 1193.74
_space_group_IT_number 40
_space_group_name_Hall 'A 2 -2a'
_space_group_name_H-M_alt 'A m a 2'
_symmetry_cell_setting orthorhombic
_symmetry_space_group_name_Hall 'A 2 -2a'
_symmetry_space_group_name_H-M 'A m a 2'
_atom_sites_solution_hydrogens geom
_atom_sites_solution_primary direct
_atom_sites_solution_secondary difmap
_cell_angle_alpha 90.00
_cell_angle_beta 90.00
_cell_angle_gamma 90.00
_cell_formula_units_Z 4
_cell_length_a 6.4359(2)
_cell_length_b 41.977(2)
_cell_length_c 18.1773(8)
_cell_measurement_reflns_used 2190
_cell_measurement_temperature 295(2)
_cell_measurement_theta_max 27.55
_cell_measurement_theta_min 3.44
_cell_volume 4910.8(4)
_computing_cell_refinement
;
CrysAlis Pro (Agilent, 2013)
;
_computing_data_collection
;
CrysAlis Pro (Agilent, 2013)
;
_computing_data_reduction
;
CrysAlis Pro (Agilent, 2013)
;
_computing_molecular_graphics '(K. Brandenburg, Diamond 3.1, 2009)'
_computing_publication_material '(K. Brandenburg, Diamond 3.1, 2009)'
_computing_structure_refinement 'SHELXL-97 (Sheldrick, 1997)'
_computing_structure_solution 'SHELXS-97 (Sheldrick, 1990)'
_diffrn_ambient_temperature 295(2)
_diffrn_detector_area_resol_mean 16.1954
_diffrn_measured_fraction_theta_full 0.990
_diffrn_measured_fraction_theta_max 0.990
_diffrn_measurement_device_type 'Xcalibur, Eos'
_diffrn_measurement_method '\w scans'
_diffrn_radiation_monochromator graphite
_diffrn_radiation_source 'Enhance (Mo) X-ray Source'
_diffrn_radiation_type MoK\a
_diffrn_radiation_wavelength 0.71073
_diffrn_reflns_av_R_equivalents 0.0302
_diffrn_reflns_av_sigmaI/netI 0.0484
_diffrn_reflns_limit_h_max 8
_diffrn_reflns_limit_h_min -8
_diffrn_reflns_limit_k_max 27
_diffrn_reflns_limit_k_min -54
_diffrn_reflns_limit_l_max 13
_diffrn_reflns_limit_l_min -23
_diffrn_reflns_number 8372
_diffrn_reflns_theta_full 27.56
_diffrn_reflns_theta_max 27.56
_diffrn_reflns_theta_min 3.58
_exptl_absorpt_coefficient_mu 1.409
_exptl_absorpt_correction_T_max 0.8059
_exptl_absorpt_correction_T_min 0.7375
_exptl_absorpt_correction_type multi-scan
_exptl_absorpt_process_details
; 
CrysAlis Pro (Agilent, 2013)
Empirical absorption correction using spherical harmonics,
 implemented in SCALE3 ABSPACK scaling algorithm. 
;
_exptl_crystal_colour colorless
_exptl_crystal_density_diffrn 1.615
_exptl_crystal_density_method 'not measured'
_exptl_crystal_description block
_exptl_crystal_F_000 2384
_exptl_crystal_size_max 0.23
_exptl_crystal_size_mid 0.19
_exptl_crystal_size_min 0.16
_refine_diff_density_max 0.994
_refine_diff_density_min -0.799
_refine_diff_density_rms 0.131
_refine_ls_abs_structure_details 'Flack H D (1983), Acta Cryst. A39, 876-881'
_refine_ls_abs_structure_Flack 0(2)
_refine_ls_extinction_method none
_refine_ls_goodness_of_fit_ref 1.073
_refine_ls_hydrogen_treatment constr
_refine_ls_matrix_type full
_refine_ls_number_parameters 335
_refine_ls_number_reflns 5115
_refine_ls_number_restraints 1
_refine_ls_restrained_S_all 1.072
_refine_ls_R_factor_all 0.0698
_refine_ls_R_factor_gt 0.0584
_refine_ls_shift/su_max 0.001
_refine_ls_shift/su_mean 0.000
_refine_ls_structure_factor_coef Fsqd
_refine_ls_weighting_details 'calc w=1/[\s^2^(Fo^2^)+(0.0960P)^2^+0.0000P] where P=(Fo^2^+2Fc^2^)/3'
_refine_ls_weighting_scheme calc
_refine_ls_wR_factor_gt 0.1499
_refine_ls_wR_factor_ref 0.1596
_reflns_number_gt 4300
_reflns_number_total 5115
_reflns_threshold_expression >2sigma(I)
_cod_data_source_file JSSC-2017-251-255.cif
_cod_data_source_block complex6
_cod_original_sg_symbol_H-M 'A ma2'
_cod_database_code 1560458

loop_
_symmetry_equiv_pos_as_xyz
'x, y, z'
'-x, -y, z'
'-x+1/2, y, z'
'x+1/2, -y, z'
'x, y+1/2, z+1/2'
'-x, -y+1/2, z+1/2'
'-x+1/2, y+1/2, z+1/2'
'x+1/2, -y+1/2, z+1/2'

loop_
_atom_site_label
_atom_site_type_symbol
_atom_site_fract_x
_atom_site_fract_y
_atom_site_fract_z
_atom_site_U_iso_or_equiv
_atom_site_adp_type
_atom_site_occupancy
_atom_site_symmetry_multiplicity
_atom_site_calc_flag
_atom_site_refinement_flags
_atom_site_disorder_assembly
_atom_site_disorder_group
Ag1 Ag 0.7500 0.68260(2) 0.45329(4) 0.0440(2) Uani 1 2 d S . .
Ag2 Ag 0.2500 0.67358(3) 0.16870(5) 0.0523(3) Uani 1 2 d S . .
Ag3 Ag 0.7500 0.56176(2) 0.79798(7) 0.0551(3) Uani 1 2 d S . .
Cl1 Cl 0.7500 0.61773(8) 0.61038(18) 0.0569(8) Uani 1 2 d S . .
Cl2 Cl 0.7500 0.75656(8) 0.3751(2) 0.0592(9) Uani 1 2 d S . .
Cl3 Cl 1.2500 0.58574(11) 0.0608(3) 0.0779(11) Uani 1 2 d S . .
O1 O 0.7500 0.6212(3) 0.5320(7) 0.105(5) Uani 1 2 d S . .
O2 O 0.581(3) 0.6344(4) 0.6403(9) 0.229(10) Uani 1 1 d . . .
O3 O 0.7500 0.5858(3) 0.6357(9) 0.121(6) Uani 1 2 d S . .
O4 O 0.5742(19) 0.7384(4) 0.3876(10) 0.165(6) Uani 1 1 d . . .
O5 O 0.7500 0.7777(9) 0.420(3) 0.35(3) Uani 1 2 d S . .
O6 O 0.7500 0.7595(7) 0.2951(12) 0.197(11) Uani 1 2 d S . .
O7 O 1.2500 0.5547(4) 0.0306(16) 0.158(10) Uani 1 2 d S . .
O8 O 1.097(4) 0.5922(5) 0.103(2) 0.41(2) Uani 1 1 d . . .
O9 O 1.2500 0.6100(8) 0.0194(17) 0.36(3) Uani 1 2 d S . .
N1 N 0.7500 0.6550(2) 0.3443(5) 0.037(2) Uani 1 2 d S . .
N2 N 0.9428(8) 0.66539(17) 0.1005(3) 0.0407(14) Uani 1 1 d . . .
H2N H 0.9426 0.6454 0.0902 0.061 Uiso 1 1 d R . .
N3 N 0.2500 0.6546(2) 0.2896(5) 0.0373(19) Uani 1 2 d S . .
N4 N 0.4407(10) 0.68692(16) 0.5216(3) 0.0376(14) Uani 1 1 d . . .
H4N H 0.4329 0.6693 0.5456 0.056 Uiso 1 1 d R . .
N5 N 0.7500 0.5114(2) 0.7410(7) 0.048(3) Uani 1 2 d S . .
N6 N 0.5567(9) 0.40749(13) 0.7878(4) 0.0392(13) Uani 1 1 d . . .
H6N H 0.5592 0.4010 0.7430 0.059 Uiso 1 1 d R . .
N7 N 0.2500 0.7313(4) 0.1998(8) 0.090(5) Uani 1 2 d S . .
N8 N 0.7500 0.5417(7) 0.9182(11) 0.145(9) Uani 1 2 d S . .
C1 C 0.7500 0.6694(3) 0.2775(6) 0.033(2) Uani 1 2 d S . .
H1A H 0.7500 0.6916 0.2755 0.039 Uiso 1 2 calc SR . .
C2 C 0.7500 0.6524(2) 0.2124(6) 0.031(2) Uani 1 2 d S . .
C3 C 0.7500 0.6203(3) 0.2137(7) 0.041(2) Uani 1 2 d S . .
H3A H 0.7500 0.6088 0.1699 0.049 Uiso 1 2 calc SR . .
C4 C 0.7500 0.6044(3) 0.2807(7) 0.052(3) Uani 1 2 d S . .
H4A H 0.7500 0.5823 0.2833 0.063 Uiso 1 2 calc SR . .
C5 C 0.7500 0.6230(3) 0.3431(6) 0.037(2) Uani 1 2 d S . .
H5A H 0.7500 0.6125 0.3881 0.044 Uiso 1 2 calc SR . .
C6 C 0.7500 0.6707(3) 0.1417(6) 0.033(2) Uani 1 2 d S . .
H6A H 0.7500 0.6932 0.1554 0.040 Uiso 1 2 calc SR . .
C7 C 0.9446(14) 0.6812(3) 0.0287(5) 0.060(3) Uani 1 1 d . . .
H7A H 1.0658 0.6744 0.0012 0.072 Uiso 1 1 calc R . .
H7B H 0.9548 0.7041 0.0359 0.072 Uiso 1 1 calc R . .
C8 C 0.7500 0.6738(5) -0.0152(7) 0.071(5) Uani 1 2 d S . .
H8A H 0.7500 0.6862 -0.0602 0.085 Uiso 1 2 calc SR . .
H8B H 0.7500 0.6514 -0.0287 0.085 Uiso 1 2 calc SR . .
C9 C 0.2500 0.6732(3) 0.3449(6) 0.033(2) Uani 1 2 d S . .
H9A H 0.2500 0.6949 0.3350 0.040 Uiso 1 2 calc SR . .
C10 C 0.2500 0.6642(3) 0.4191(6) 0.032(2) Uani 1 2 d S . .
C11 C 0.2500 0.6319(3) 0.4323(6) 0.040(3) Uani 1 2 d S . .
H11A H 0.2500 0.6241 0.4802 0.048 Uiso 1 2 calc SR . .
C12 C 0.2500 0.6109(3) 0.3721(7) 0.050(3) Uani 1 2 d S . .
H12A H 0.2500 0.5889 0.3792 0.060 Uiso 1 2 calc SR . .
C13 C 0.2500 0.6230(3) 0.3062(7) 0.045(3) Uani 1 2 d S . .
H13A H 0.2500 0.6088 0.2670 0.053 Uiso 1 2 calc SR . .
C14 C 0.2500 0.6878(3) 0.4780(6) 0.031(2) Uani 1 2 d S . .
H14A H 0.2500 0.7085 0.4535 0.037 Uiso 1 2 calc SR . .
C15 C 0.4464(12) 0.7116(2) 0.5789(5) 0.057(2) Uani 1 1 d . . .
H15A H 0.4567 0.7324 0.5559 0.069 Uiso 1 1 calc R . .
H15B H 0.5685 0.7085 0.6093 0.069 Uiso 1 1 calc R . .
C16 C 0.2500 0.7104(4) 0.6277(8) 0.065(4) Uani 1 2 d S . .
H16A H 0.2500 0.7284 0.6613 0.078 Uiso 1 2 calc SR . .
H16B H 0.2500 0.6910 0.6566 0.078 Uiso 1 2 calc SR . .
C17 C 0.7500 0.4857(3) 0.7797(7) 0.040(2) Uani 1 2 d S . .
H17A H 0.7500 0.4877 0.8306 0.048 Uiso 1 2 calc SR . .
C18 C 0.7500 0.4547(2) 0.7502(7) 0.035(2) Uani 1 2 d S . .
C19 C 0.7500 0.4520(3) 0.6761(6) 0.035(2) Uani 1 2 d S . .
H19A H 0.7500 0.4319 0.6545 0.042 Uiso 1 2 calc SR . .
C20 C 0.7500 0.4794(3) 0.6314(7) 0.043(3) Uani 1 2 d S . .
H20A H 0.7500 0.4778 0.5803 0.052 Uiso 1 2 calc SR . .
C21 C 0.7500 0.5095(3) 0.6671(8) 0.044(3) Uani 1 2 d S . .
H21A H 0.7500 0.5281 0.6391 0.053 Uiso 1 2 calc SR . .
C22 C 0.7500 0.4253(2) 0.7972(7) 0.036(2) Uani 1 2 d S . .
H22A H 0.7500 0.4329 0.8483 0.044 Uiso 1 2 calc SR . .
C23 C 0.5551(13) 0.3775(2) 0.8334(6) 0.058(2) Uani 1 1 d . . .
H23A H 0.4343 0.3649 0.8205 0.070 Uiso 1 1 calc R . .
H23B H 0.5442 0.3832 0.8850 0.070 Uiso 1 1 calc R . .
C24 C 0.7500 0.3578(3) 0.8215(12) 0.071(5) Uani 1 2 d S . .
H24A H 0.7500 0.3400 0.8553 0.086 Uiso 1 2 calc SR . .
H24B H 0.7500 0.3494 0.7718 0.086 Uiso 1 2 calc SR . .
C25 C 0.2500 0.7539(4) 0.2290(9) 0.061(4) Uani 1 2 d S . .
C26 C 0.2500 0.7815(5) 0.2663(9) 0.083(5) Uani 1 2 d S . .
H26A H 0.1327 0.7828 0.2959 0.125 Uiso 1 1 d R . .
H26B H 0.2500 0.7986 0.2337 0.125 Uiso 1 2 d SR . .
C27 C 0.7500 0.5368(4) 0.9765(14) 0.089(6) Uani 1 2 d S . .
C28 C 0.7500 0.5318(6) 1.0583(13) 0.109(7) Uani 1 2 d S . .
H28A H 0.8700 0.5412 1.0792 0.163 Uiso 1 1 d R . .
H28B H 0.7500 0.5097 1.0687 0.163 Uiso 1 2 d SR . .

loop_
_atom_site_aniso_label
_atom_site_aniso_U_11
_atom_site_aniso_U_22
_atom_site_aniso_U_33
_atom_site_aniso_U_23
_atom_site_aniso_U_13
_atom_site_aniso_U_12
Ag1 0.0289(4) 0.0657(6) 0.0376(4) -0.0056(4) 0.000 0.000
Ag2 0.0316(4) 0.0890(7) 0.0363(5) -0.0015(5) 0.000 0.000
Ag3 0.0338(4) 0.0437(5) 0.0878(8) -0.0073(5) 0.000 0.000
Cl1 0.0597(18) 0.0597(19) 0.0514(19) 0.0211(16) 0.000 0.000
Cl2 0.074(2) 0.0424(16) 0.061(2) 0.0033(14) 0.000 0.000
Cl3 0.071(2) 0.076(2) 0.086(3) -0.021(2) 0.000 0.000
O1 0.171(16) 0.084(9) 0.058(7) 0.014(6) 0.000 0.000
O2 0.261(18) 0.236(16) 0.190(15) 0.130(12) 0.133(14) 0.169(15)
O3 0.163(15) 0.074(8) 0.127(13) 0.050(8) 0.000 0.000
O4 0.092(8) 0.159(11) 0.245(16) 0.103(11) -0.012(10) -0.038(8)
O5 0.25(4) 0.28(4) 0.51(7) -0.32(5) 0.000 0.000
O6 0.144(17) 0.33(3) 0.121(16) 0.091(19) 0.000 0.000
O7 0.084(11) 0.104(11) 0.29(3) -0.092(15) 0.000 0.000
O8 0.34(3) 0.192(18) 0.70(6) -0.12(3) 0.37(4) -0.006(18)
O9 0.78(11) 0.17(3) 0.13(2) 0.024(18) 0.000 0.000
N1 0.024(4) 0.060(6) 0.027(4) 0.007(4) 0.000 0.000
N2 0.017(2) 0.066(4) 0.039(3) 0.000(3) 0.001(2) 0.001(3)
N3 0.022(4) 0.055(5) 0.035(5) -0.006(4) 0.000 0.000
N4 0.028(3) 0.054(4) 0.031(3) -0.009(3) -0.002(2) -0.002(3)
N5 0.027(4) 0.033(5) 0.084(8) -0.005(5) 0.000 0.000
N6 0.028(3) 0.031(3) 0.059(4) 0.007(3) -0.002(3) -0.003(2)
N7 0.146(17) 0.069(9) 0.055(8) 0.011(7) 0.000 0.000
N8 0.18(2) 0.20(2) 0.055(10) 0.013(13) 0.000 0.000
C1 0.025(4) 0.040(5) 0.033(6) -0.009(4) 0.000 0.000
C2 0.014(4) 0.039(5) 0.040(5) 0.001(4) 0.000 0.000
C3 0.035(5) 0.045(6) 0.043(6) -0.012(5) 0.000 0.000
C4 0.061(7) 0.058(7) 0.038(6) 0.011(6) 0.000 0.000
C5 0.031(5) 0.045(6) 0.035(6) 0.003(5) 0.000 0.000
C6 0.026(5) 0.039(6) 0.034(5) 0.001(4) 0.000 0.000
C7 0.038(4) 0.108(8) 0.034(4) 0.013(4) 0.005(3) -0.004(5)
C8 0.036(6) 0.141(15) 0.034(6) 0.013(8) 0.000 0.000
C9 0.025(5) 0.037(5) 0.037(6) 0.007(4) 0.000 0.000
C10 0.015(4) 0.048(6) 0.032(5) 0.001(4) 0.000 0.000
C11 0.044(6) 0.043(6) 0.033(6) 0.003(4) 0.000 0.000
C12 0.044(6) 0.051(7) 0.054(8) -0.011(6) 0.000 0.000
C13 0.034(5) 0.056(7) 0.043(7) -0.013(6) 0.000 0.000
C14 0.017(4) 0.046(6) 0.031(5) 0.001(4) 0.000 0.000
C15 0.027(3) 0.091(7) 0.053(5) -0.027(5) -0.004(3) -0.006(4)
C16 0.055(8) 0.089(11) 0.050(8) -0.025(8) 0.000 0.000
C17 0.024(4) 0.049(6) 0.047(6) 0.000(5) 0.000 0.000
C18 0.023(4) 0.026(5) 0.057(7) -0.003(4) 0.000 0.000
C19 0.036(5) 0.036(5) 0.033(5) -0.001(4) 0.000 0.000
C20 0.039(5) 0.039(6) 0.051(7) 0.012(5) 0.000 0.000
C21 0.025(4) 0.051(7) 0.057(7) 0.011(6) 0.000 0.000
C22 0.039(5) 0.031(5) 0.038(5) 0.004(5) 0.000 0.000
C23 0.033(4) 0.055(5) 0.087(7) 0.019(4) 0.001(4) -0.002(4)
C24 0.032(6) 0.040(7) 0.142(15) 0.020(8) 0.000 0.000
C25 0.074(9) 0.055(9) 0.055(8) 0.004(7) 0.000 0.000
C26 0.088(12) 0.104(14) 0.058(9) -0.001(9) 0.000 0.000
C27 0.117(16) 0.048(8) 0.101(15) 0.009(9) 0.000 0.000
C28 0.101(16) 0.118(17) 0.108(17) 0.019(14) 0.000 0.000

loop_
_atom_type_symbol
_atom_type_description
_atom_type_scat_dispersion_real
_atom_type_scat_dispersion_imag
_atom_type_scat_source
C C 0.0033 0.0016 'International Tables Vol C Tables 4.2.6.8 and 6.1.1.4'
H H 0.0000 0.0000 'International Tables Vol C Tables 4.2.6.8 and 6.1.1.4'
N N 0.0061 0.0033 'International Tables Vol C Tables 4.2.6.8 and 6.1.1.4'
O O 0.0106 0.0060 'International Tables Vol C Tables 4.2.6.8 and 6.1.1.4'
Ag Ag -0.8971 1.1015 'International Tables Vol C Tables 4.2.6.8 and 6.1.1.4'
Cl Cl 0.1484 0.1585 'International Tables Vol C Tables 4.2.6.8 and 6.1.1.4'

loop_
_geom_angle_atom_site_label_1
_geom_angle_atom_site_label_2
_geom_angle_atom_site_label_3
_geom_angle
_geom_angle_site_symmetry_1
_geom_angle_site_symmetry_3
N1 Ag1 N4 119.62(16) . 3_655
N1 Ag1 N4 119.62(16) . .
N4 Ag1 N4 115.5(3) 3_655 .
N3 Ag2 N2 116.39(18) . 1_455
N3 Ag2 N2 116.39(18) . 3_655
N2 Ag2 N2 113.9(3) 1_455 3_655
N3 Ag2 N7 96.8(4) . .
N2 Ag2 N7 105.2(2) 1_455 .
N2 Ag2 N7 105.2(2) 3_655 .
N8 Ag3 N5 95.1(8) . .
N8 Ag3 N6 105.6(4) . 4_565
N5 Ag3 N6 117.10(18) . 4_565
N8 Ag3 N6 105.6(4) . 2_665
N5 Ag3 N6 117.10(18) . 2_665
N6 Ag3 N6 113.1(3) 4_565 2_665
O2 Cl1 O2 102(2) 3_655 .
O2 Cl1 O3 110.2(8) 3_655 .
O2 Cl1 O3 110.2(8) . .
O2 Cl1 O1 109.6(8) 3_655 .
O2 Cl1 O1 109.6(8) . .
O3 Cl1 O1 114.9(9) . .
O5 Cl2 O4 107.0(17) . .
O5 Cl2 O4 107.0(17) . 3_655
O4 Cl2 O4 109.9(11) . 3_655
O5 Cl2 O6 128(3) . .
O4 Cl2 O6 102.1(10) . .
O4 Cl2 O6 102.1(10) 3_655 .
O9 Cl3 O8 100.9(18) . 3_755
O9 Cl3 O8 100.9(18) . .
O8 Cl3 O8 100(4) 3_755 .
O9 Cl3 O7 121(2) . .
O8 Cl3 O7 115.5(13) 3_755 .
O8 Cl3 O7 115.5(13) . .
C5 N1 C1 115.6(10) . .
C5 N1 Ag1 121.4(7) . .
C1 N1 Ag1 123.1(8) . .
C7 N2 C6 113.2(7) . .
C7 N2 Ag2 113.3(5) . 1_655
C6 N2 Ag2 114.7(5) . 1_655
C7 N2 H2N 104.5 . .
C6 N2 H2N 104.9 . .
Ag2 N2 H2N 105.0 1_655 .
C9 N3 C13 114.9(10) . .
C9 N3 Ag2 122.2(8) . .
C13 N3 Ag2 122.8(8) . .
C14 N4 C15 112.9(7) . .
C14 N4 Ag1 115.2(5) . .
C15 N4 Ag1 114.0(5) . .
C14 N4 H4N 104.3 . .
C15 N4 H4N 104.4 . .
Ag1 N4 H4N 104.5 . .
C17 N5 C21 119.6(11) . .
C17 N5 Ag3 120.8(9) . .
C21 N5 Ag3 119.6(8) . .
C22 N6 C23 111.7(7) . .
C22 N6 Ag3 114.9(4) . 2_665
C23 N6 Ag3 114.0(5) . 2_665
C22 N6 H6N 105.0 . .
C23 N6 H6N 104.8 . .
Ag3 N6 H6N 105.3 2_665 .
C25 N7 Ag2 163.9(13) . .
C27 N8 Ag3 170(2) . .
N1 C1 C2 122.3(10) . .
N1 C1 H1A 118.8 . .
C2 C1 H1A 118.8 . .
C3 C2 C1 120.1(10) . .
C3 C2 C6 121.8(10) . .
C1 C2 C6 118.1(9) . .
C2 C3 C4 119.7(11) . .
C2 C3 H3A 120.2 . .
C4 C3 H3A 120.2 . .
C5 C4 C3 116.8(12) . .
C5 C4 H4A 121.6 . .
C3 C4 H4A 121.6 . .
N1 C5 C4 125.5(11) . .
N1 C5 H5A 117.2 . .
C4 C5 H5A 117.2 . .
N2 C6 N2 115.6(9) . 3_655
N2 C6 C2 111.2(6) . .
N2 C6 C2 111.2(6) 3_655 .
N2 C6 H6A 106.0 . .
N2 C6 H6A 106.0 3_655 .
C2 C6 H6A 106.0 . .
N2 C7 C8 111.7(8) . .
N2 C7 H7A 109.3 . .
C8 C7 H7A 109.3 . .
N2 C7 H7B 109.3 . .
C8 C7 H7B 109.3 . .
H7A C7 H7B 108.0 . .
C7 C8 C7 111.1(12) 3_655 .
C7 C8 H8A 109.4 3_655 .
C7 C8 H8A 109.4 . .
C7 C8 H8B 109.4 3_655 .
C7 C8 H8B 109.4 . .
H8A C8 H8B 108.0 . .
N3 C9 C10 126.7(10) . .
N3 C9 H9A 116.7 . .
C10 C9 H9A 116.7 . .
C11 C10 C9 115.6(10) . .
C11 C10 C14 122.6(10) . .
C9 C10 C14 121.8(10) . .
C10 C11 C12 118.8(11) . .
C10 C11 H11A 120.6 . .
C12 C11 H11A 120.6 . .
C13 C12 C11 118.1(13) . .
C13 C12 H12A 120.9 . .
C11 C12 H12A 120.9 . .
C12 C13 N3 125.9(11) . .
C12 C13 H13A 117.0 . .
N3 C13 H13A 117.0 . .
C10 C14 N4 112.5(6) . 3
C10 C14 N4 112.5(6) . .
N4 C14 N4 114.3(8) 3 .
C10 C14 H14A 105.6 . .
N4 C14 H14A 105.6 3 .
N4 C14 H14A 105.6 . .
N4 C15 C16 111.4(8) . .
N4 C15 H15A 109.3 . .
C16 C15 H15A 109.3 . .
N4 C15 H15B 109.3 . .
C16 C15 H15B 109.3 . .
H15A C15 H15B 108.0 . .
C15 C16 C15 109.8(11) . 3
C15 C16 H16A 109.7 . .
C15 C16 H16A 109.7 3 .
C15 C16 H16B 109.7 . .
C15 C16 H16B 109.7 3 .
H16A C16 H16B 108.2 . .
N5 C17 C18 124.6(11) . .
N5 C17 H17A 117.7 . .
C18 C17 H17A 117.7 . .
C19 C18 C17 117.1(10) . .
C19 C18 C22 120.1(10) . .
C17 C18 C22 122.8(11) . .
C18 C19 C20 120.7(10) . .
C18 C19 H19A 119.7 . .
C20 C19 H19A 119.7 . .
C19 C20 C21 117.5(11) . .
C19 C20 H20A 121.3 . .
C21 C20 H20A 121.3 . .
N5 C21 C20 120.6(11) . .
N5 C21 H21A 119.7 . .
C20 C21 H21A 119.7 . .
N6 C22 N6 116.6(8) . 3_655
N6 C22 C18 110.7(6) . .
N6 C22 C18 110.7(6) 3_655 .
N6 C22 H22A 106.0 . .
N6 C22 H22A 106.0 3_655 .
C18 C22 H22A 106.0 . .
N6 C23 C24 111.8(9) . .
N6 C23 H23A 109.3 . .
C24 C23 H23A 109.3 . .
N6 C23 H23B 109.3 . .
C24 C23 H23B 109.3 . .
H23A C23 H23B 107.9 . .
C23 C24 C23 111.4(11) 3_655 .
C23 C24 H24A 109.3 3_655 .
C23 C24 H24A 109.3 . .
C23 C24 H24B 109.3 3_655 .
C23 C24 H24B 109.3 . .
H24A C24 H24B 108.0 . .
N7 C25 C26 179.0(18) . .
C25 C26 H26A 110.1 . .
C25 C26 H26B 110.2 . .
H26A C26 H26B 108.8 . .
N8 C27 C28 177(2) . .
C27 C28 H28A 109.9 . .
C27 C28 H28B 109.5 . .
H28A C28 H28B 109.2 . .

loop_
_geom_bond_atom_site_label_1
_geom_bond_atom_site_label_2
_geom_bond_distance
_geom_bond_site_symmetry_2
Ag1 N1 2.295(9) .
Ag1 N4 2.353(6) 3_655
Ag1 N4 2.353(6) .
Ag2 N3 2.337(9) .
Ag2 N2 2.359(6) 1_455
Ag2 N2 2.359(6) 3_655
Ag2 N7 2.489(17) .
Ag3 N8 2.34(2) .
Ag3 N5 2.353(10) .
Ag3 N6 2.366(6) 4_565
Ag3 N6 2.366(6) 2_665
Cl1 O2 1.401(13) 3_655
Cl1 O2 1.401(13) .
Cl1 O3 1.418(12) .
Cl1 O1 1.433(12) .
Cl2 O5 1.21(2) .
Cl2 O4 1.382(11) .
Cl2 O4 1.382(11) 3_655
Cl2 O6 1.46(2) .
Cl3 O9 1.27(3) .
Cl3 O8 1.281(19) 3_755
Cl3 O8 1.281(19) .
Cl3 O7 1.413(15) .
N1 C5 1.342(16) .
N1 C1 1.358(14) .
N2 C7 1.463(10) .
N2 C6 1.467(8) .
N2 Ag2 2.359(6) 1_655
N2 H2N 0.8597 .
N3 C9 1.274(14) .
N3 C13 1.358(16) .
N4 C14 1.461(8) .
N4 C15 1.468(10) .
N4 H4N 0.8598 .
N5 C17 1.290(15) .
N5 C21 1.346(18) .
N6 C22 1.462(8) .
N6 C23 1.505(10) .
N6 Ag3 2.366(6) 2_665
N6 H6N 0.8601 .
N7 C25 1.08(2) .
N8 C27 1.08(3) .
C1 C2 1.382(14) .
C1 H1A 0.9300 .
C2 C3 1.348(16) .
C2 C6 1.497(15) .
C3 C4 1.387(17) .
C3 H3A 0.9300 .
C4 C5 1.376(18) .
C4 H4A 0.9300 .
C5 H5A 0.9300 .
C6 N2 1.467(8) 3_655
C6 H6A 0.9800 .
C7 C8 1.519(12) .
C7 H7A 0.9700 .
C7 H7B 0.9700 .
C8 C7 1.519(12) 3_655
C8 H8A 0.9700 .
C8 H8B 0.9700 .
C9 C10 1.399(15) .
C9 H9A 0.9300 .
C10 C11 1.380(16) .
C10 C14 1.457(16) .
C11 C12 1.405(17) .
C11 H11A 0.9300 .
C12 C13 1.302(19) .
C12 H12A 0.9300 .
C13 H13A 0.9300 .
C14 N4 1.461(8) 3
C14 H14A 0.9800 .
C15 C16 1.545(12) .
C15 H15A 0.9700 .
C15 H15B 0.9700 .
C16 C15 1.545(12) 3
C16 H16A 0.9700 .
C16 H16B 0.9700 .
C17 C18 1.409(16) .
C17 H17A 0.9300 .
C18 C19 1.350(16) .
C18 C22 1.499(15) .
C19 C20 1.406(16) .
C19 H19A 0.9300 .
C20 C21 1.423(18) .
C20 H20A 0.9300 .
C21 H21A 0.9300 .
C22 N6 1.462(8) 3_655
C22 H22A 0.9800 .
C23 C24 1.518(12) .
C23 H23A 0.9700 .
C23 H23B 0.9700 .
C24 C23 1.518(12) 3_655
C24 H24A 0.9700 .
C24 H24B 0.9700 .
C25 C26 1.34(2) .
C26 H26A 0.9290 .
C26 H26B 0.9289 .
C27 C28 1.50(3) .
C28 H28A 0.9472 .
C28 H28B 0.9472 .

loop_
_geom_hbond_atom_site_label_D
_geom_hbond_atom_site_label_H
_geom_hbond_atom_site_label_A
_geom_hbond_distance_DH
_geom_hbond_distance_HA
_geom_hbond_distance_DA
_geom_hbond_angle_DHA
_geom_hbond_site_symmetry_A
N2 H2N O8 0.86 2.46 3.23(3) 149.9 .
N4 H4N O2 0.86 2.45 3.215(14) 147.8 .
N6 H6N O2 0.86 2.55 3.327(14) 150.7 2_665

loop_
_geom_torsion_atom_site_label_1
_geom_torsion_atom_site_label_2
_geom_torsion_atom_site_label_3
_geom_torsion_atom_site_label_4
_geom_torsion
_geom_torsion_site_symmetry_1
_geom_torsion_site_symmetry_2
_geom_torsion_site_symmetry_3
_geom_torsion_site_symmetry_4
N4 Ag1 N1 C5 76.7(2) 3_655 . . .
N4 Ag1 N1 C5 -76.7(2) . . . .
N4 Ag1 N1 C1 -103.3(2) 3_655 . . .
N4 Ag1 N1 C1 103.3(2) . . . .
N2 Ag2 N3 C9 -110.7(2) 1_455 . . .
N2 Ag2 N3 C9 110.7(2) 3_655 . . .
N7 Ag2 N3 C9 0.000(4) . . . .
N2 Ag2 N3 C13 69.3(2) 1_455 . . .
N2 Ag2 N3 C13 -69.3(2) 3_655 . . .
N7 Ag2 N3 C13 180.000(4) . . . .
N1 Ag1 N4 C14 -32.1(7) . . . .
N4 Ag1 N4 C14 173.5(5) 3_655 . . .
N1 Ag1 N4 C15 -164.9(6) . . . .
N4 Ag1 N4 C15 40.7(7) 3_655 . . .
N8 Ag3 N5 C17 0.000(5) . . . .
N6 Ag3 N5 C17 110.4(2) 4_565 . . .
N6 Ag3 N5 C17 -110.4(2) 2_665 . . .
N8 Ag3 N5 C21 180.000(5) . . . .
N6 Ag3 N5 C21 -69.6(2) 4_565 . . .
N6 Ag3 N5 C21 69.6(2) 2_665 . . .
N3 Ag2 N7 C25 0.00(2) . . . .
N2 Ag2 N7 C25 119.75(17) 1_455 . . .
N2 Ag2 N7 C25 -119.75(17) 3_655 . . .
N5 Ag3 N8 C27 180.00(7) . . . .
N6 Ag3 N8 C27 60.0(2) 4_565 . . .
N6 Ag3 N8 C27 -60.0(2) 2_665 . . .
C5 N1 C1 C2 0.000(6) . . . .
Ag1 N1 C1 C2 180.000(4) . . . .
N1 C1 C2 C3 0.000(7) . . . .
N1 C1 C2 C6 180.000(5) . . . .
C1 C2 C3 C4 0.000(7) . . . .
C6 C2 C3 C4 180.000(5) . . . .
C2 C3 C4 C5 0.000(6) . . . .
C1 N1 C5 C4 0.000(7) . . . .
Ag1 N1 C5 C4 180.000(5) . . . .
C3 C4 C5 N1 0.000(6) . . . .
C7 N2 C6 N2 48.4(12) . . . 3_655
Ag2 N2 C6 N2 -179.4(5) 1_655 . . 3_655
C7 N2 C6 C2 176.5(8) . . . .
Ag2 N2 C6 C2 -51.4(9) 1_655 . . .
C3 C2 C6 N2 -65.2(6) . . . .
C1 C2 C6 N2 114.8(6) . . . .
C3 C2 C6 N2 65.2(7) . . . 3_655
C1 C2 C6 N2 -114.8(6) . . . 3_655
C6 N2 C7 C8 -50.6(12) . . . .
Ag2 N2 C7 C8 176.6(9) 1_655 . . .
N2 C7 C8 C7 53.6(18) . . . 3_655
C13 N3 C9 C10 0.000(6) . . . .
Ag2 N3 C9 C10 180.000(4) . . . .
N3 C9 C10 C11 0.000(6) . . . .
N3 C9 C10 C14 180.000(6) . . . .
C9 C10 C11 C12 0.000(6) . . . .
C14 C10 C11 C12 180.000(5) . . . .
C10 C11 C12 C13 0.000(7) . . . .
C11 C12 C13 N3 0.000(7) . . . .
C9 N3 C13 C12 0.000(7) . . . .
Ag2 N3 C13 C12 180.000(5) . . . .
C11 C10 C14 N4 -65.4(7) . . . 3
C9 C10 C14 N4 114.6(7) . . . 3
C11 C10 C14 N4 65.4(7) . . . .
C9 C10 C14 N4 -114.6(7) . . . .
C15 N4 C14 C10 177.2(8) . . . .
Ag1 N4 C14 C10 43.8(10) . . . .
C15 N4 C14 N4 -53.0(12) . . . 3
Ag1 N4 C14 N4 173.6(5) . . . 3
C14 N4 C15 C16 53.0(11) . . . .
Ag1 N4 C15 C16 -173.0(8) . . . .
N4 C15 C16 C15 -52.9(16) . . . 3
C21 N5 C17 C18 0.000(8) . . . .
Ag3 N5 C17 C18 180.000(5) . . . .
N5 C17 C18 C19 0.000(7) . . . .
N5 C17 C18 C22 180.000(6) . . . .
C17 C18 C19 C20 0.000(6) . . . .
C22 C18 C19 C20 180.000(5) . . . .
C18 C19 C20 C21 0.000(7) . . . .
C17 N5 C21 C20 0.000(7) . . . .
Ag3 N5 C21 C20 180.000(5) . . . .
C19 C20 C21 N5 0.000(7) . . . .
C23 N6 C22 N6 51.0(13) . . . 3_655
Ag3 N6 C22 N6 -177.1(6) 2_665 . . 3_655
C23 N6 C22 C18 178.8(8) . . . .
Ag3 N6 C22 C18 -49.4(10) 2_665 . . .
C19 C18 C22 N6 -65.5(7) . . . .
C17 C18 C22 N6 114.5(7) . . . .
C19 C18 C22 N6 65.5(7) . . . 3_655
C17 C18 C22 N6 -114.5(7) . . . 3_655
C22 N6 C23 C24 -50.9(12) . . . .
Ag3 N6 C23 C24 176.8(9) 2_665 . . .
N6 C23 C24 C23 53.2(18) . . . 3_655
